data_7015457
loop_
_publ_author_name
'Mikata, Yuji'
'Yamashita, Azusa'
'Kawata, Keiko'
'Konno, Hideo'
'Itami, Saori'
'Yasuda, Keiko'
'Tamotsu, Satoshi'

_publ_section_title
;
 Methoxy-substituted isoTQEN family for enhanced fluorescence response
 toward zinc ion.
;
_journal_issue 16
_journal_name_full 'Dalton transactions (Cambridge, England : 2003)'
_journal_page_first 4059
_journal_page_last 4066
_journal_paper_doi 10.1039/c0dt01617a
_journal_volume 40
_journal_year 2011
_chemical_formula_moiety 'C46 H44 N6 O4 '
_chemical_formula_sum 'C46 H44 N6 O4'
_chemical_formula_weight 744.89
_space_group_IT_number 15
_symmetry_cell_setting monoclinic
_symmetry_Int_Tables_number 15
_symmetry_space_group_name_Hall '-C 2yc'
_symmetry_space_group_name_H-M 'C 1 2/c 1'
_audit_creation_date 2010-07-21
_audit_creation_method 'by CrystalStructure 3.8'
_cell_angle_alpha 90.0000
_cell_angle_beta 95.437(2)
_cell_angle_gamma 90.0000
_cell_formula_units_Z 4
_cell_length_a 12.1190(6)
_cell_length_b 17.0160(9)
_cell_length_c 18.4340(9)
_cell_measurement_reflns_used 4093
_cell_measurement_temperature 173.1
_cell_measurement_theta_max 27.6
_cell_measurement_theta_min 3.1
_cell_volume 3784.3(3)
_computing_cell_refinement CrystalClear
_computing_data_collection CrystalClear
_computing_data_reduction CrystalStructure
_computing_publication_material 'CrystalStructure 3.8'
_computing_structure_refinement SHELXL
_computing_structure_solution SIR92
_diffrn_ambient_temperature 173(2)
_diffrn_detector_area_resol_mean 7.31
_diffrn_measured_fraction_theta_full 0.997
_diffrn_measured_fraction_theta_max 0.997
_diffrn_measurement_device_type 'Rigaku Mercury'
_diffrn_measurement_method \w
_diffrn_radiation_type 'Mo K\a'
_diffrn_radiation_wavelength 0.71070
_diffrn_reflns_av_R_equivalents 0.023
_diffrn_reflns_limit_h_max 15
_diffrn_reflns_limit_h_min -15
_diffrn_reflns_limit_k_max 22
_diffrn_reflns_limit_k_min -22
_diffrn_reflns_limit_l_max 23
_diffrn_reflns_limit_l_min -23
_diffrn_reflns_number 18562
_diffrn_reflns_theta_full 27.48
_diffrn_reflns_theta_max 27.48
_exptl_absorpt_coefficient_mu 0.085
_exptl_absorpt_correction_T_max 0.992
_exptl_absorpt_correction_T_min 0.902
_exptl_absorpt_correction_type multi-scan
_exptl_absorpt_process_details 'Jacobson, R. (1998) Private communication'
_exptl_crystal_colour colorless
_exptl_crystal_density_diffrn 1.307
_exptl_crystal_density_method 'not measured'
_exptl_crystal_description unknown
_exptl_crystal_F_000 1576.00
_exptl_crystal_size_max 0.40
_exptl_crystal_size_mid 0.14
_exptl_crystal_size_min 0.10
_refine_diff_density_max 0.21
_refine_diff_density_min -0.18
_refine_ls_extinction_method none
_refine_ls_goodness_of_fit_ref 1.056
_refine_ls_hydrogen_treatment refall
_refine_ls_number_parameters 342
_refine_ls_number_reflns 4326
_refine_ls_R_factor_gt 0.0412
_refine_ls_shift/su_max 0.0000
_refine_ls_structure_factor_coef Fsqd
_refine_ls_weighting_details 'w = 1/[\s^2^(Fo^2^)+(0.0550P)^2^+1.6677P] where P=(Fo^2^+2Fc^2^)/3'
_refine_ls_weighting_scheme calc
_refine_ls_wR_factor_ref 0.1112
_reflns_number_gt 3694
_reflns_number_total 4326
_reflns_threshold_expression F^2^>2.0\s(F^2^)
_cod_data_source_file c0dt01617a.txt
_cod_data_source_block '__6MeO1isoTQEN-DMF-080712'
_cod_original_formula_sum 'C46 H44 N6 O4 '
_cod_database_code 7015457

loop_
_symmetry_equiv_pos_site_id
_symmetry_equiv_pos_as_xyz
1 +X,+Y,+Z
2 -X,+Y,1/2-Z
3 -X,-Y,-Z
4 +X,-Y,1/2+Z
5 1/2+X,1/2+Y,+Z
6 1/2-X,1/2+Y,1/2-Z
7 1/2-X,1/2-Y,-Z
8 1/2+X,1/2-Y,1/2+Z

loop_
_atom_site_label
_atom_site_type_symbol
_atom_site_fract_x
_atom_site_fract_y
_atom_site_fract_z
_atom_site_U_iso_or_equiv
_atom_site_adp_type
_atom_site_occupancy
_atom_site_symmetry_multiplicity
_atom_site_calc_flag
_atom_site_refinement_flags
_atom_site_disorder_assembly
_atom_site_disorder_group
O(1) O 0.42241(7) 0.39940(5) 0.65641(5) 0.0364(2) Uani 1.00 1 d . . .
O(2) O 0.96293(9) 0.34617(5) 0.89780(5) 0.0433(2) Uani 1.00 1 d . . .
N(1) N 0.62350(8) 0.03170(5) 0.73921(5) 0.0274(2) Uani 1.00 1 d . . .
N(2) N 0.75958(9) 0.11737(6) 0.61401(6) 0.0355(2) Uani 1.00 1 d . . .
N(3) N 0.73966(9) 0.00487(6) 0.89776(6) 0.0339(2) Uani 1.00 1 d . . .
C(1) C 0.56185(10) -0.03734(7) 0.76109(7) 0.0316(2) Uani 1.00 1 d . . .
C(2) C 0.61436(11) 0.04084(7) 0.65925(6) 0.0318(2) Uani 1.00 1 d . . .
C(3) C 0.65969(10) 0.11916(7) 0.63757(6) 0.0296(2) Uani 1.00 1 d . . .
C(4) C 0.80716(11) 0.18703(8) 0.59775(8) 0.0386(3) Uani 1.00 1 d . . .
C(5) C 0.75843(11) 0.25835(8) 0.60469(7) 0.0359(2) Uani 1.00 1 d . . .
C(6) C 0.59315(10) 0.33433(7) 0.63192(7) 0.0311(2) Uani 1.00 1 d . . .
C(7) C 0.48624(10) 0.33414(7) 0.65055(6) 0.0305(2) Uani 1.00 1 d . . .
C(8) C 0.43288(10) 0.26257(8) 0.66525(7) 0.0329(2) Uani 1.00 1 d . . .
C(9) C 0.48743(10) 0.19267(7) 0.66293(7) 0.0317(2) Uani 1.00 1 d . . .
C(10) C 0.59841(10) 0.19016(7) 0.64348(6) 0.0283(2) Uani 1.00 1 d . . .
C(11) C 0.65001(10) 0.26206(7) 0.62713(6) 0.0297(2) Uani 1.00 1 d . . .
C(12) C 0.47124(12) 0.47319(8) 0.64118(9) 0.0426(3) Uani 1.00 1 d . . .
C(13) C 0.74080(10) 0.02126(7) 0.76790(7) 0.0298(2) Uani 1.00 1 d . . .
C(14) C 0.76323(9) 0.05263(7) 0.84452(6) 0.0284(2) Uani 1.00 1 d . . .
C(15) C 0.75886(11) 0.03165(8) 0.96759(7) 0.0380(3) Uani 1.00 1 d . . .
C(16) C 0.80184(11) 0.10384(8) 0.98608(7) 0.0368(2) Uani 1.00 1 d . . .
C(17) C 0.88123(10) 0.22932(7) 0.94644(7) 0.0330(2) Uani 1.00 1 d . . .
C(18) C 0.91032(10) 0.27525(7) 0.89053(7) 0.0337(2) Uani 1.00 1 d . . .
C(19) C 0.88760(11) 0.25040(8) 0.81741(7) 0.0364(2) Uani 1.00 1 d . . .
C(20) C 0.83917(11) 0.17979(7) 0.80139(7) 0.0335(2) Uani 1.00 1 d . . .
C(21) C 0.80997(9) 0.12881(7) 0.85752(6) 0.0281(2) Uani 1.00 1 d . . .
C(22) C 0.83092(9) 0.15507(7) 0.93072(6) 0.0301(2) Uani 1.00 1 d . . .
C(23) C 1.00259(14) 0.37037(9) 0.96957(8) 0.0446(3) Uani 1.00 1 d . . .
H(1) H 0.5948(11) -0.0876(8) 0.7384(7) 0.034(3) Uiso 1.00 1 . . . .
H(2) H 0.5770(11) -0.0425(7) 0.8150(7) 0.032(3) Uiso 1.00 1 . . . .
H(3) H 0.5351(11) 0.0375(7) 0.6421(7) 0.032(3) Uiso 1.00 1 . . . .
H(4) H 0.6567(11) -0.0037(8) 0.6359(7) 0.038(3) Uiso 1.00 1 . . . .
H(5) H 0.8813(13) 0.1828(8) 0.5803(8) 0.045(4) Uiso 1.00 1 . . . .
H(6) H 0.7971(12) 0.3069(8) 0.5941(8) 0.040(3) Uiso 1.00 1 . . . .
H(7) H 0.6312(12) 0.3838(8) 0.6216(8) 0.042(3) Uiso 1.00 1 . . . .
H(8) H 0.3573(13) 0.2655(8) 0.6789(8) 0.042(3) Uiso 1.00 1 . . . .
H(9) H 0.4493(13) 0.1433(9) 0.6769(8) 0.045(4) Uiso 1.00 1 . . . .
H(10) H 0.4983(12) 0.4736(8) 0.5917(8) 0.040(3) Uiso 1.00 1 . . . .
H(11) H 0.4101(14) 0.5123(10) 0.6424(9) 0.054(4) Uiso 1.00 1 . . . .
H(12) H 0.5356(13) 0.4849(9) 0.6791(8) 0.047(4) Uiso 1.00 1 . . . .
H(13) H 0.7887(11) 0.0483(7) 0.7349(7) 0.030(3) Uiso 1.00 1 . . . .
H(14) H 0.7612(11) -0.0355(8) 0.7684(7) 0.036(3) Uiso 1.00 1 . . . .
H(15) H 0.7397(12) -0.0066(9) 1.0046(8) 0.046(4) Uiso 1.00 1 . . . .
H(16) H 0.8148(12) 0.1206(8) 1.0390(8) 0.044(4) Uiso 1.00 1 . . . .
H(17) H 0.8936(12) 0.2443(8) 0.9982(8) 0.040(3) Uiso 1.00 1 . . . .
H(18) H 0.9087(11) 0.2854(8) 0.7780(8) 0.039(3) Uiso 1.00 1 . . . .
H(19) H 0.8264(12) 0.1634(9) 0.7496(8) 0.044(4) Uiso 1.00 1 . . . .
H(20) H 0.9394(14) 0.3806(9) 0.9995(9) 0.053(4) Uiso 1.00 1 . . . .
H(21) H 1.0447(14) 0.4213(10) 0.9650(9) 0.057(4) Uiso 1.00 1 . . . .
H(22) H 1.0513(14) 0.3293(10) 0.9941(9) 0.052(4) Uiso 1.00 1 . . . .

loop_
_atom_site_aniso_label
_atom_site_aniso_U_11
_atom_site_aniso_U_22
_atom_site_aniso_U_33
_atom_site_aniso_U_12
_atom_site_aniso_U_13
_atom_site_aniso_U_23
O(1) 0.0314(4) 0.0318(4) 0.0461(5) 0.0031(3) 0.0035(3) 0.0027(3)
O(2) 0.0565(6) 0.0350(5) 0.0365(5) -0.0112(4) -0.0056(4) 0.0010(3)
N(1) 0.0305(4) 0.0246(4) 0.0264(4) 0.0012(3) -0.0005(3) 0.0009(3)
N(2) 0.0401(5) 0.0351(5) 0.0316(5) 0.0043(4) 0.0052(4) 0.0013(4)
N(3) 0.0355(5) 0.0347(5) 0.0313(5) -0.0004(4) 0.0017(4) 0.0040(4)
C(1) 0.0367(6) 0.0222(5) 0.0352(6) 0.0014(4) 0.0004(5) 0.0018(4)
C(2) 0.0401(6) 0.0276(5) 0.0270(5) -0.0001(4) -0.0003(4) -0.0016(4)
C(3) 0.0366(6) 0.0306(6) 0.0209(5) 0.0009(4) -0.0009(4) -0.0003(4)
C(4) 0.0361(6) 0.0420(7) 0.0388(7) 0.0037(5) 0.0099(5) 0.0048(5)
C(5) 0.0337(6) 0.0358(6) 0.0391(6) -0.0012(5) 0.0082(5) 0.0045(5)
C(6) 0.0314(5) 0.0288(5) 0.0330(6) -0.0019(4) 0.0020(4) 0.0023(4)
C(7) 0.0310(5) 0.0304(6) 0.0293(5) 0.0013(4) -0.0014(4) 0.0014(4)
C(8) 0.0281(5) 0.0365(6) 0.0340(6) -0.0022(4) 0.0023(4) 0.0034(5)
C(9) 0.0327(6) 0.0326(6) 0.0295(6) -0.0037(4) 0.0013(4) 0.0030(4)
C(10) 0.0315(5) 0.0291(5) 0.0238(5) -0.0009(4) -0.0002(4) 0.0014(4)
C(11) 0.0317(5) 0.0306(5) 0.0265(5) -0.0012(4) 0.0006(4) 0.0022(4)
C(12) 0.0382(7) 0.0297(6) 0.0603(9) 0.0033(5) 0.0064(6) 0.0032(6)
C(13) 0.0312(5) 0.0273(5) 0.0309(6) 0.0052(4) 0.0029(4) -0.0007(4)
C(14) 0.0263(5) 0.0298(5) 0.0290(5) 0.0055(4) 0.0022(4) 0.0022(4)
C(15) 0.0414(6) 0.0423(7) 0.0303(6) -0.0046(5) 0.0031(5) 0.0065(5)
C(16) 0.0397(6) 0.0436(7) 0.0269(6) -0.0041(5) 0.0021(5) 0.0009(5)
C(17) 0.0353(6) 0.0354(6) 0.0277(6) -0.0001(4) 0.0003(4) -0.0022(4)
C(18) 0.0354(6) 0.0302(6) 0.0346(6) 0.0014(4) -0.0015(4) 0.0001(4)
C(19) 0.0463(7) 0.0320(6) 0.0306(6) -0.0008(5) 0.0020(5) 0.0049(5)
C(20) 0.0418(6) 0.0325(6) 0.0257(6) 0.0017(5) 0.0008(4) 0.0010(4)
C(21) 0.0267(5) 0.0297(5) 0.0275(5) 0.0055(4) 0.0006(4) 0.0009(4)
C(22) 0.0284(5) 0.0345(6) 0.0274(5) 0.0034(4) 0.0014(4) 0.0007(4)
C(23) 0.0497(8) 0.0445(8) 0.0386(7) -0.0083(6) -0.0015(6) -0.0070(6)

loop_
_atom_type_symbol
_atom_type_description
_atom_type_scat_dispersion_real
_atom_type_scat_dispersion_imag
_atom_type_scat_source
C C 0.003 0.002
;
International Tables for Crystallography
(1992, Vol. C, Tables 4.2.6.8 and 6.1.1.4)
;
H H 0.000 0.000
;
International Tables for Crystallography
(1992, Vol. C, Table 6.1.1.4)
;
N N 0.006 0.003
;
International Tables for Crystallography
(1992, Vol. C, Tables 4.2.6.8 and 6.1.1.4)
;
O O 0.011 0.006
;
International Tables for Crystallography
(1992, Vol. C, Tables 4.2.6.8 and 6.1.1.4)
;

loop_
_geom_angle_atom_site_label_1
_geom_angle_atom_site_label_2
_geom_angle_atom_site_label_3
_geom_angle
_geom_angle_publ_flag
_geom_angle_site_symmetry_1
_geom_angle_site_symmetry_2
_geom_angle_site_symmetry_3
C(7) O(1) C(12) 116.87(9) yes . . .
C(18) O(2) C(23) 117.37(10) yes . . .
C(1) N(1) C(2) 111.50(8) yes . . .
C(1) N(1) C(13) 107.59(8) yes . . .
C(2) N(1) C(13) 110.38(9) yes . . .
C(3) N(2) C(4) 118.07(10) yes . . .
C(14) N(3) C(15) 117.65(10) yes . . .
N(1) C(1) C(1) 116.21(9) yes . . 2_656
N(1) C(2) C(3) 111.26(9) yes . . .
N(2) C(3) C(2) 115.68(10) yes . . .
N(2) C(3) C(10) 122.86(10) yes . . .
C(2) C(3) C(10) 121.46(10) yes . . .
N(2) C(4) C(5) 123.92(12) yes . . .
C(4) C(5) C(11) 119.35(12) yes . . .
C(7) C(6) C(11) 119.36(11) yes . . .
O(1) C(7) C(6) 125.06(10) yes . . .
O(1) C(7) C(8) 114.34(10) yes . . .
C(6) C(7) C(8) 120.60(11) yes . . .
C(7) C(8) C(9) 120.82(11) yes . . .
C(8) C(9) C(10) 120.40(11) yes . . .
C(3) C(10) C(9) 123.69(10) yes . . .
C(3) C(10) C(11) 118.06(10) yes . . .
C(9) C(10) C(11) 118.22(10) yes . . .
C(5) C(11) C(6) 121.83(11) yes . . .
C(5) C(11) C(10) 117.60(11) yes . . .
C(6) C(11) C(10) 120.56(11) yes . . .
N(1) C(13) C(14) 111.93(9) yes . . .
N(3) C(14) C(13) 116.31(10) yes . . .
N(3) C(14) C(21) 122.88(10) yes . . .
C(13) C(14) C(21) 120.79(10) yes . . .
N(3) C(15) C(16) 124.27(12) yes . . .
C(15) C(16) C(22) 119.38(11) yes . . .
C(18) C(17) C(22) 119.43(11) yes . . .
O(2) C(18) C(17) 125.66(11) yes . . .
O(2) C(18) C(19) 113.87(11) yes . . .
C(17) C(18) C(19) 120.47(11) yes . . .
C(18) C(19) C(20) 120.86(12) yes . . .
C(19) C(20) C(21) 120.97(11) yes . . .
C(14) C(21) C(20) 123.73(10) yes . . .
C(14) C(21) C(22) 118.54(10) yes . . .
C(20) C(21) C(22) 117.72(10) yes . . .
C(16) C(22) C(17) 122.23(10) yes . . .
C(16) C(22) C(21) 117.24(10) yes . . .
C(17) C(22) C(21) 120.52(10) yes . . .
N(1) C(1) H(1) 108.7(7) no . . .
N(1) C(1) H(2) 107.1(7) no . . .
C(1) C(1) H(1) 107.3(7) no 2_656 . .
C(1) C(1) H(2) 110.7(7) no 2_656 . .
H(1) C(1) H(2) 106.5(10) no . . .
N(1) C(2) H(3) 107.0(8) no . . .
N(1) C(2) H(4) 110.2(7) no . . .
C(3) C(2) H(3) 109.6(7) no . . .
C(3) C(2) H(4) 109.3(8) no . . .
H(3) C(2) H(4) 109.4(11) no . . .
N(2) C(4) H(5) 115.2(8) no . . .
C(5) C(4) H(5) 120.9(8) no . . .
C(4) C(5) H(6) 120.9(9) no . . .
C(11) C(5) H(6) 119.7(9) no . . .
C(7) C(6) H(7) 121.4(8) no . . .
C(11) C(6) H(7) 119.3(8) no . . .
C(7) C(8) H(8) 117.5(8) no . . .
C(9) C(8) H(8) 121.6(8) no . . .
C(8) C(9) H(9) 119.0(9) no . . .
C(10) C(9) H(9) 120.5(9) no . . .
O(1) C(12) H(10) 111.3(8) no . . .
O(1) C(12) H(11) 105.1(10) no . . .
O(1) C(12) H(12) 110.0(8) no . . .
H(10) C(12) H(11) 109.0(12) no . . .
H(10) C(12) H(12) 109.3(12) no . . .
H(11) C(12) H(12) 112.1(13) no . . .
N(1) C(13) H(13) 108.9(7) no . . .
N(1) C(13) H(14) 110.4(7) no . . .
C(14) C(13) H(13) 110.2(7) no . . .
C(14) C(13) H(14) 108.1(7) no . . .
H(13) C(13) H(14) 107.2(11) no . . .
N(3) C(15) H(15) 113.7(9) no . . .
C(16) C(15) H(15) 122.0(9) no . . .
C(15) C(16) H(16) 121.0(8) no . . .
C(22) C(16) H(16) 119.6(8) no . . .
C(18) C(17) H(17) 123.8(8) no . . .
C(22) C(17) H(17) 116.8(8) no . . .
C(18) C(19) H(18) 118.5(8) no . . .
C(20) C(19) H(18) 120.6(8) no . . .
C(19) C(20) H(19) 118.9(9) no . . .
C(21) C(20) H(19) 120.1(9) no . . .
O(2) C(23) H(20) 110.7(9) no . . .
O(2) C(23) H(21) 107.3(9) no . . .
O(2) C(23) H(22) 110.6(9) no . . .
H(20) C(23) H(21) 108.4(13) no . . .
H(20) C(23) H(22) 108.9(14) no . . .
H(21) C(23) H(22) 110.9(13) no . . .

loop_
_geom_bond_atom_site_label_1
_geom_bond_atom_site_label_2
_geom_bond_distance
_geom_bond_publ_flag
_geom_bond_site_symmetry_1
_geom_bond_site_symmetry_2
O(1) C(7) 1.3635(14) yes . .
O(1) C(12) 1.4273(16) yes . .
O(2) C(18) 1.3655(14) yes . .
O(2) C(23) 1.4249(17) yes . .
N(1) C(1) 1.4691(15) yes . .
N(1) C(2) 1.4759(14) yes . .
N(1) C(13) 1.4797(15) yes . .
N(2) C(3) 1.3246(16) yes . .
N(2) C(4) 1.3639(17) yes . .
N(3) C(14) 1.3260(15) yes . .
N(3) C(15) 1.3646(16) yes . .
C(1) C(1) 1.5160(16) yes . 2_656
C(2) C(3) 1.5097(17) yes . .
C(3) C(10) 1.4277(16) yes . .
C(4) C(5) 1.3610(19) yes . .
C(5) C(11) 1.4158(18) yes . .
C(6) C(7) 1.3715(17) yes . .
C(6) C(11) 1.4165(16) yes . .
C(7) C(8) 1.4170(17) yes . .
C(8) C(9) 1.3634(17) yes . .
C(9) C(10) 1.4250(17) yes . .
C(10) C(11) 1.4193(17) yes . .
C(13) C(14) 1.5103(16) yes . .
C(14) C(21) 1.4258(16) yes . .
C(15) C(16) 1.3648(19) yes . .
C(16) C(22) 1.4120(17) yes . .
C(17) C(18) 1.3661(18) yes . .
C(17) C(22) 1.4207(16) yes . .
C(18) C(19) 1.4146(17) yes . .
C(19) C(20) 1.3574(18) yes . .
C(20) C(21) 1.4205(17) yes . .
C(21) C(22) 1.4213(15) yes . .
C(1) H(1) 1.048(14) no . .
C(1) H(2) 0.998(14) no . .
C(2) H(3) 0.983(13) no . .
C(2) H(4) 1.032(14) no . .
C(4) H(5) 0.986(16) no . .
C(5) H(6) 0.979(15) no . .
C(6) H(7) 0.987(15) no . .
C(8) H(8) 0.974(16) no . .
C(9) H(9) 1.004(16) no . .
C(12) H(10) 0.999(16) no . .
C(12) H(11) 0.998(17) no . .
C(12) H(12) 1.017(15) no . .
C(13) H(13) 0.992(14) no . .
C(13) H(14) 0.996(14) no . .
C(15) H(15) 0.986(16) no . .
C(16) H(16) 1.014(15) no . .
C(17) H(17) 0.985(14) no . .
C(19) H(18) 0.992(15) no . .
C(20) H(19) 0.992(15) no . .
C(23) H(20) 1.001(18) no . .
C(23) H(21) 1.013(18) no . .
C(23) H(22) 0.995(16) no . .

loop_
_geom_contact_atom_site_label_1
_geom_contact_atom_site_label_2
_geom_contact_distance
_geom_contact_publ_flag
_geom_contact_site_symmetry_1
_geom_contact_site_symmetry_2
O(1) C(6) 2.4266(15) ? . .
O(1) C(8) 2.3366(16) ? . .
O(1) C(16) 3.3358(15) ? . 8_454
O(2) C(1) 3.5057(15) ? . 5_555
O(2) C(1) 3.5258(15) ? . 6_656
O(2) C(2) 3.5734(14) ? . 6_656
O(2) C(17) 2.4302(15) ? . .
O(2) C(19) 2.3300(15) ? . .
O(2) C(20) 3.5942(15) ? . .
N(1) N(1) 3.0568(13) ? . 2_656
N(1) N(2) 3.3004(14) ? . .
N(1) N(3) 3.1548(13) ? . .
N(1) C(1) 2.5345(15) ? . 2_656
N(1) C(2) 3.5861(16) ? . 2_656
N(1) C(3) 2.4644(14) ? . .
N(1) C(9) 3.4292(14) ? . .
N(1) C(10) 3.2211(14) ? . .
N(1) C(14) 2.4779(13) ? . .
N(1) C(21) 3.4146(14) ? . .
N(2) N(1) 3.3004(14) ? . .
N(2) C(2) 2.4014(16) ? . .
N(2) C(5) 2.4050(17) ? . .
N(2) C(10) 2.4177(16) ? . .
N(2) C(11) 2.8186(15) ? . .
N(2) C(12) 3.5505(17) ? . 5_545
N(2) C(13) 3.3009(16) ? . .
N(3) N(1) 3.1548(13) ? . .
N(3) C(1) 3.2369(15) ? . .
N(3) C(13) 2.4114(17) ? . .
N(3) C(16) 2.4129(16) ? . .
N(3) C(21) 2.4174(15) ? . .
N(3) C(22) 2.8279(15) ? . .
C(1) O(2) 3.5057(15) ? . 5_445
C(1) O(2) 3.5258(15) ? . 6_646
C(1) N(1) 2.5345(15) ? . 2_656
C(1) N(3) 3.2369(15) ? . .
C(1) C(2) 2.4342(17) ? . .
C(1) C(2) 3.0134(18) ? . 2_656
C(1) C(13) 2.3794(17) ? . .
C(1) C(14) 3.1550(16) ? . .
C(2) O(2) 3.5734(14) ? . 6_646
C(2) N(1) 3.5861(16) ? . 2_656
C(2) N(2) 2.4014(16) ? . .
C(2) C(1) 2.4342(17) ? . .
C(2) C(1) 3.0134(18) ? . 2_656
C(2) C(9) 3.0109(17) ? . .
C(2) C(10) 2.5626(16) ? . .
C(2) C(13) 2.4267(16) ? . .
C(3) N(1) 2.4644(14) ? . .
C(3) C(4) 2.3055(18) ? . .
C(3) C(5) 2.7471(18) ? . .
C(3) C(9) 2.5152(17) ? . .
C(3) C(11) 2.4411(16) ? . .
C(3) C(13) 3.0109(16) ? . .
C(3) C(23) 3.4828(18) ? . 8_454
C(4) C(3) 2.3055(18) ? . .
C(4) C(10) 2.7418(18) ? . .
C(4) C(11) 2.3971(18) ? . .
C(5) N(2) 2.4050(17) ? . .
C(5) C(3) 2.7471(18) ? . .
C(5) C(6) 2.4751(18) ? . .
C(5) C(10) 2.4251(18) ? . .
C(6) O(1) 2.4266(15) ? . .
C(6) C(5) 2.4751(18) ? . .
C(6) C(8) 2.4222(17) ? . .
C(6) C(9) 2.8138(17) ? . .
C(6) C(10) 2.4627(16) ? . .
C(6) C(12) 2.8005(18) ? . .
C(7) C(9) 2.4180(16) ? . .
C(7) C(10) 2.8108(16) ? . .
C(7) C(11) 2.4067(17) ? . .
C(7) C(12) 2.3781(18) ? . .
C(8) O(1) 2.3366(16) ? . .
C(8) C(6) 2.4222(17) ? . .
C(8) C(8) 3.3832(17) ? . 2_656
C(8) C(9) 3.4351(17) ? . 2_656
C(8) C(10) 2.4199(17) ? . .
C(8) C(11) 2.7872(17) ? . .
C(9) N(1) 3.4292(14) ? . .
C(9) C(2) 3.0109(17) ? . .
C(9) C(3) 2.5152(17) ? . .
C(9) C(6) 2.8138(17) ? . .
C(9) C(7) 2.4180(16) ? . .
C(9) C(8) 3.4351(17) ? . 2_656
C(9) C(9) 3.1957(18) ? . 2_656
C(9) C(11) 2.4409(17) ? . .
C(10) N(1) 3.2211(14) ? . .
C(10) N(2) 2.4177(16) ? . .
C(10) C(2) 2.5626(16) ? . .
C(10) C(4) 2.7418(18) ? . .
C(10) C(5) 2.4251(18) ? . .
C(10) C(6) 2.4627(16) ? . .
C(10) C(7) 2.8108(16) ? . .
C(10) C(8) 2.4199(17) ? . .
C(10) C(23) 3.4614(18) ? . 8_454
C(11) N(2) 2.8186(15) ? . .
C(11) C(3) 2.4411(16) ? . .
C(11) C(4) 2.3971(18) ? . .
C(11) C(7) 2.4067(17) ? . .
C(11) C(8) 2.7872(17) ? . .
C(11) C(9) 2.4409(17) ? . .
C(12) N(2) 3.5505(17) ? . 5_455
C(12) C(6) 2.8005(18) ? . .
C(12) C(7) 2.3781(18) ? . .
C(12) C(14) 3.4772(18) ? . 6_656
C(13) N(2) 3.3009(16) ? . .
C(13) N(3) 2.4114(17) ? . .
C(13) C(1) 2.3794(17) ? . .
C(13) C(2) 2.4267(16) ? . .
C(13) C(3) 3.0109(16) ? . .
C(13) C(20) 2.9899(16) ? . .
C(13) C(21) 2.5532(16) ? . .
C(14) N(1) 2.4779(13) ? . .
C(14) C(1) 3.1550(16) ? . .
C(14) C(12) 3.4772(18) ? . 6_646
C(14) C(15) 2.3022(17) ? . .
C(14) C(16) 2.7489(16) ? . .
C(14) C(20) 2.5099(17) ? . .
C(14) C(22) 2.4473(15) ? . .
C(15) C(14) 2.3022(17) ? . .
C(15) C(21) 2.7335(17) ? . .
C(15) C(22) 2.3974(18) ? . .
C(16) O(1) 3.3358(15) ? . 8_555
C(16) N(3) 2.4129(16) ? . .
C(16) C(14) 2.7489(16) ? . .
C(16) C(17) 2.4803(18) ? . .
C(16) C(21) 2.4188(17) ? . .
C(17) O(2) 2.4302(15) ? . .
C(17) C(16) 2.4803(18) ? . .
C(17) C(19) 2.4139(18) ? . .
C(17) C(20) 2.8038(17) ? . .
C(17) C(21) 2.4677(16) ? . .
C(17) C(23) 2.8261(19) ? . .
C(18) C(20) 2.4111(17) ? . .
C(18) C(21) 2.8139(16) ? . .
C(18) C(22) 2.4066(16) ? . .
C(18) C(23) 2.3842(19) ? . .
C(19) O(2) 2.3300(15) ? . .
C(19) C(17) 2.4139(18) ? . .
C(19) C(21) 2.4175(18) ? . .
C(19) C(22) 2.7817(17) ? . .
C(20) O(2) 3.5942(15) ? . .
C(20) C(13) 2.9899(16) ? . .
C(20) C(14) 2.5099(17) ? . .
C(20) C(17) 2.8038(17) ? . .
C(20) C(18) 2.4111(17) ? . .
C(20) C(22) 2.4323(17) ? . .
C(21) N(1) 3.4146(14) ? . .
C(21) N(3) 2.4174(15) ? . .
C(21) C(13) 2.5532(16) ? . .
C(21) C(15) 2.7335(17) ? . .
C(21) C(16) 2.4188(17) ? . .
C(21) C(17) 2.4677(16) ? . .
C(21) C(18) 2.8139(16) ? . .
C(21) C(19) 2.4175(18) ? . .
C(22) N(3) 2.8279(15) ? . .
C(22) C(14) 2.4473(15) ? . .
C(22) C(15) 2.3974(18) ? . .
C(22) C(18) 2.4066(16) ? . .
C(22) C(19) 2.7817(17) ? . .
C(22) C(20) 2.4323(17) ? . .
C(23) C(3) 3.4828(18) ? . 8_555
C(23) C(10) 3.4614(18) ? . 8_555
C(23) C(17) 2.8261(19) ? . .
C(23) C(18) 2.3842(19) ? . .
O(1) H(7) 2.682(15) ? . .
O(1) H(8) 2.459(15) ? . .
O(1) H(10) 2.018(15) ? . .
O(1) H(11) 1.943(17) ? . .
O(1) H(12) 2.016(15) ? . .
O(1) H(12) 3.358(15) ? . 2_656
O(1) H(13) 3.403(13) ? . 5_455
O(1) H(14) 3.174(14) ? . 5_455
O(1) H(16) 2.443(14) ? . 8_454
O(2) H(1) 2.780(13) ? . 6_656
O(2) H(2) 2.868(14) ? . 5_555
O(2) H(3) 3.338(13) ? . 6_656
O(2) H(4) 2.974(14) ? . 6_656
O(2) H(5) 3.364(15) ? . 2_756
O(2) H(6) 2.973(15) ? . 2_756
O(2) H(17) 2.725(15) ? . .
O(2) H(18) 2.470(14) ? . .
O(2) H(20) 2.010(17) ? . .
O(2) H(21) 1.979(17) ? . .
O(2) H(22) 2.005(16) ? . .
N(1) H(1) 2.060(14) ? . .
N(1) H(1) 3.391(14) ? . 2_656
N(1) H(2) 2.004(14) ? . .
N(1) H(2) 2.836(13) ? . 2_656
N(1) H(3) 1.999(13) ? . .
N(1) H(3) 3.047(14) ? . 2_656
N(1) H(4) 2.072(14) ? . .
N(1) H(9) 2.987(15) ? . .
N(1) H(9) 2.652(16) ? . 2_656
N(1) H(13) 2.031(13) ? . .
N(1) H(14) 2.052(14) ? . .
N(1) H(19) 3.319(15) ? . .
N(2) H(3) 3.128(14) ? . .
N(2) H(4) 2.461(14) ? . .
N(2) H(5) 1.994(16) ? . .
N(2) H(6) 3.283(15) ? . .
N(2) H(11) 2.572(17) ? . 5_545
N(2) H(13) 2.516(13) ? . .
N(2) H(15) 2.755(15) ? . 4_554
N(2) H(19) 2.671(15) ? . .
N(2) H(22) 3.321(16) ? . 8_454
N(3) H(2) 2.508(13) ? . .
N(3) H(3) 3.388(14) ? . 2_656
N(3) H(6) 3.403(15) ? . 6_646
N(3) H(7) 2.632(15) ? . 6_646
N(3) H(9) 3.477(15) ? . 2_656
N(3) H(10) 3.207(15) ? . 6_646
N(3) H(12) 3.205(17) ? . 6_646
N(3) H(13) 3.201(13) ? . .
N(3) H(14) 2.518(14) ? . .
N(3) H(15) 1.979(15) ? . .
N(3) H(16) 3.322(15) ? . .
N(3) H(20) 3.588(17) ? . 7_657
N(3) H(21) 3.114(17) ? . 5_445
C(1) H(1) 2.084(13) ? . 2_656
C(1) H(2) 2.089(13) ? . 2_656
C(1) H(3) 2.530(13) ? . .
C(1) H(3) 2.566(14) ? . 2_656
C(1) H(4) 2.734(14) ? . .
C(1) H(4) 3.450(15) ? . 2_656
C(1) H(9) 3.287(16) ? . 2_656
C(1) H(13) 3.188(13) ? . .
C(1) H(14) 2.407(14) ? . .
C(1) H(18) 3.570(14) ? . 5_445
C(1) H(18) 3.129(14) ? . 6_646
C(2) H(1) 2.651(14) ? . .
C(2) H(2) 3.272(14) ? . .
C(2) H(2) 2.797(13) ? . 2_656
C(2) H(9) 2.697(16) ? . .
C(2) H(13) 2.423(13) ? . .
C(2) H(14) 2.867(13) ? . .
C(2) H(15) 3.405(16) ? . 4_554
C(2) H(19) 3.594(15) ? . .
C(2) H(21) 3.502(16) ? . 6_646
C(3) H(3) 2.059(14) ? . .
C(3) H(4) 2.091(14) ? . .
C(3) H(5) 3.168(16) ? . .
C(3) H(9) 2.747(16) ? . .
C(3) H(11) 3.531(17) ? . 5_545
C(3) H(13) 2.567(13) ? . .
C(3) H(15) 3.327(16) ? . 4_554
C(3) H(19) 2.850(15) ? . .
C(3) H(20) 3.509(16) ? . 8_454
C(3) H(21) 3.420(16) ? . 8_454
C(3) H(22) 2.972(16) ? . 8_454
C(4) H(6) 2.044(15) ? . .
C(4) H(11) 3.298(17) ? . 5_545
C(4) H(13) 3.482(13) ? . .
C(4) H(15) 3.575(15) ? . 4_554
C(4) H(19) 2.816(16) ? . .
C(4) H(22) 3.496(17) ? . 2_756
C(4) H(22) 3.496(16) ? . 8_454
C(5) H(5) 2.050(16) ? . .
C(5) H(7) 2.668(15) ? . .
C(5) H(18) 3.555(14) ? . .
C(5) H(19) 3.164(15) ? . .
C(5) H(22) 3.299(18) ? . 2_756
C(5) H(22) 3.423(16) ? . 8_454
C(6) H(6) 2.672(15) ? . .
C(6) H(8) 3.280(16) ? . .
C(6) H(10) 2.706(14) ? . .
C(6) H(12) 2.815(15) ? . .
C(6) H(14) 3.284(14) ? . 6_656
C(6) H(17) 3.548(14) ? . 8_454
C(7) H(7) 2.065(15) ? . .
C(7) H(8) 2.057(16) ? . .
C(7) H(9) 3.320(16) ? . .
C(7) H(10) 2.619(14) ? . .
C(7) H(11) 3.169(17) ? . .
C(7) H(12) 2.675(15) ? . .
C(7) H(16) 2.886(14) ? . 8_454
C(7) H(17) 3.215(14) ? . 8_454
C(8) H(7) 3.323(15) ? . .
C(8) H(9) 2.049(16) ? . .
C(8) H(16) 3.284(15) ? . 8_454
C(8) H(17) 3.074(14) ? . 8_454
C(9) H(3) 2.738(13) ? . .
C(9) H(8) 2.049(16) ? . .
C(9) H(8) 3.541(15) ? . 2_656
C(9) H(9) 3.095(15) ? . 2_656
C(9) H(17) 3.319(14) ? . 8_454
C(9) H(20) 3.261(16) ? . 8_454
C(9) H(22) 3.299(17) ? . 8_454
C(10) H(3) 2.708(13) ? . .
C(10) H(4) 3.379(14) ? . .
C(10) H(6) 3.315(15) ? . .
C(10) H(7) 3.347(15) ? . .
C(10) H(8) 3.312(16) ? . .
C(10) H(8) 3.510(15) ? . 2_656
C(10) H(9) 2.120(16) ? . .
C(10) H(9) 3.506(16) ? . 2_656
C(10) H(19) 3.262(14) ? . .
C(10) H(20) 3.352(16) ? . 8_454
C(10) H(22) 2.779(16) ? . 8_454
C(11) H(5) 3.299(16) ? . .
C(11) H(6) 2.083(15) ? . .
C(11) H(7) 2.085(15) ? . .
C(11) H(8) 3.585(15) ? . 2_656
C(11) H(9) 3.357(16) ? . .
C(11) H(19) 3.401(15) ? . .
C(11) H(22) 3.051(16) ? . 8_454
C(12) H(7) 2.517(15) ? . .
C(12) H(12) 3.327(16) ? . 2_656
C(12) H(13) 3.200(14) ? . 5_455
C(12) H(14) 3.506(13) ? . 6_656
C(12) H(16) 3.002(14) ? . 8_454
C(13) H(1) 2.584(13) ? . .
C(13) H(2) 2.490(13) ? . .
C(13) H(3) 3.251(13) ? . .
C(13) H(4) 2.582(13) ? . .
C(13) H(7) 3.381(14) ? . 6_646
C(13) H(9) 3.331(16) ? . 2_656
C(13) H(11) 3.238(17) ? . 5_545
C(13) H(12) 2.860(16) ? . 6_646
C(13) H(19) 2.666(15) ? . .
C(14) H(1) 3.596(13) ? . .
C(14) H(2) 2.789(13) ? . .
C(14) H(7) 3.183(15) ? . 6_646
C(14) H(9) 2.996(15) ? . 2_656
C(14) H(10) 3.301(14) ? . 6_646
C(14) H(12) 2.768(16) ? . 6_646
C(14) H(13) 2.073(13) ? . .
C(14) H(14) 2.052(14) ? . .
C(14) H(15) 3.156(16) ? . .
C(14) H(19) 2.730(15) ? . .
C(15) H(4) 3.481(14) ? . 4_555
C(15) H(7) 3.350(15) ? . 6_646
C(15) H(10) 3.382(15) ? . 6_646
C(15) H(10) 3.522(14) ? . 8_555
C(15) H(16) 2.077(15) ? . .
C(15) H(20) 2.941(17) ? . 7_657
C(15) H(21) 3.200(17) ? . 5_445
C(16) H(10) 3.212(14) ? . 8_555
C(16) H(15) 2.064(15) ? . .
C(16) H(17) 2.637(14) ? . .
C(16) H(17) 3.536(14) ? . 7_657
C(16) H(20) 2.973(18) ? . 7_657
C(17) H(5) 3.069(16) ? . 2_756
C(17) H(8) 3.579(15) ? . 2_656
C(17) H(16) 2.691(15) ? . .
C(17) H(16) 3.516(15) ? . 7_657
C(17) H(18) 3.295(15) ? . .
C(17) H(20) 2.820(16) ? . .
C(17) H(22) 2.751(17) ? . .
C(18) H(1) 3.327(13) ? . 6_656
C(18) H(5) 2.981(15) ? . 2_756
C(18) H(6) 3.571(15) ? . 2_756
C(18) H(8) 3.376(15) ? . 2_656
C(18) H(16) 3.598(15) ? . 7_657
C(18) H(17) 2.081(15) ? . .
C(18) H(18) 2.079(15) ? . .
C(18) H(19) 3.302(15) ? . .
C(18) H(20) 2.691(16) ? . .
C(18) H(21) 3.208(17) ? . .
C(18) H(22) 2.606(16) ? . .
C(19) H(1) 2.957(14) ? . 6_656
C(19) H(5) 3.424(15) ? . 2_756
C(19) H(8) 2.986(16) ? . 2_656
C(19) H(17) 3.327(15) ? . .
C(19) H(18) 3.220(15) ? . 2_756
C(19) H(19) 2.032(15) ? . .
C(20) H(8) 2.845(16) ? . 2_656
C(20) H(13) 2.596(13) ? . .
C(20) H(18) 2.048(14) ? . .
C(21) H(8) 3.117(15) ? . 2_656
C(21) H(9) 3.155(15) ? . 2_656
C(21) H(10) 3.583(14) ? . 6_646
C(21) H(12) 3.193(16) ? . 6_646
C(21) H(13) 2.634(13) ? . .
C(21) H(14) 3.268(14) ? . .
C(21) H(16) 3.343(15) ? . .
C(21) H(17) 3.334(14) ? . .
C(21) H(18) 3.319(15) ? . .
C(21) H(19) 2.102(16) ? . .
C(22) H(5) 3.544(16) ? . 2_756
C(22) H(8) 3.457(15) ? . 2_656
C(22) H(15) 3.306(15) ? . .
C(22) H(16) 2.107(15) ? . .
C(22) H(17) 2.062(14) ? . .
C(22) H(17) 3.568(15) ? . 7_657
C(22) H(19) 3.337(16) ? . .
C(23) H(2) 3.408(14) ? . 5_555
C(23) H(3) 3.515(13) ? . 6_656
C(23) H(3) 3.535(13) ? . 8_555
C(23) H(4) 3.375(14) ? . 6_656
C(23) H(6) 2.996(15) ? . 2_756
C(23) H(15) 3.565(15) ? . 5_555
C(23) H(17) 2.599(14) ? . .
H(1) O(2) 2.780(13) ? . 6_646
H(1) N(1) 2.060(14) ? . .
H(1) N(1) 3.391(14) ? . 2_656
H(1) C(1) 2.084(13) ? . 2_656
H(1) C(2) 2.651(14) ? . .
H(1) C(13) 2.584(13) ? . .
H(1) C(14) 3.596(13) ? . .
H(1) C(18) 3.327(13) ? . 6_646
H(1) C(19) 2.957(14) ? . 6_646
H(1) H(1) 2.378(19) ? . 2_656
H(1) H(2) 1.640(19) ? . .
H(1) H(2) 2.347(18) ? . 2_656
H(1) H(3) 2.822(19) ? . .
H(1) H(3) 3.54(2) ? . 2_656
H(1) H(4) 2.54(2) ? . .
H(1) H(13) 3.302(19) ? . .
H(1) H(14) 2.224(19) ? . .
H(1) H(18) 3.26(2) ? . 5_445
H(1) H(18) 2.18(2) ? . 6_646
H(2) O(2) 2.868(14) ? . 5_445
H(2) N(1) 2.004(14) ? . .
H(2) N(1) 2.836(13) ? . 2_656
H(2) N(3) 2.508(13) ? . .
H(2) C(1) 2.089(13) ? . 2_656
H(2) C(2) 3.272(14) ? . .
H(2) C(2) 2.797(13) ? . 2_656
H(2) C(13) 2.490(13) ? . .
H(2) C(14) 2.789(13) ? . .
H(2) C(23) 3.408(14) ? . 5_445
H(2) H(1) 1.640(19) ? . .
H(2) H(1) 2.347(18) ? . 2_656
H(2) H(2) 2.896(18) ? . 2_656
H(2) H(3) 3.459(19) ? . .
H(2) H(3) 2.128(19) ? . 2_656
H(2) H(4) 3.59(2) ? . .
H(2) H(4) 3.12(2) ? . 2_656
H(2) H(6) 3.348(19) ? . 6_646
H(2) H(9) 3.18(2) ? . 2_656
H(2) H(13) 3.445(19) ? . .
H(2) H(14) 2.47(2) ? . .
H(2) H(18) 3.596(19) ? . 5_445
H(2) H(18) 3.41(2) ? . 6_646
H(2) H(21) 2.89(2) ? . 5_445
H(3) O(2) 3.338(13) ? . 6_646
H(3) N(1) 1.999(13) ? . .
H(3) N(1) 3.047(14) ? . 2_656
H(3) N(2) 3.128(14) ? . .
H(3) N(3) 3.388(14) ? . 2_656
H(3) C(1) 2.530(13) ? . .
H(3) C(1) 2.566(14) ? . 2_656
H(3) C(3) 2.059(14) ? . .
H(3) C(9) 2.738(13) ? . .
H(3) C(10) 2.708(13) ? . .
H(3) C(13) 3.251(13) ? . .
H(3) C(23) 3.515(13) ? . 6_646
H(3) C(23) 3.535(13) ? . 8_454
H(3) H(1) 2.822(19) ? . .
H(3) H(1) 3.54(2) ? . 2_656
H(3) H(2) 3.459(19) ? . .
H(3) H(2) 2.128(19) ? . 2_656
H(3) H(4) 1.65(2) ? . .
H(3) H(9) 2.21(2) ? . .
H(3) H(13) 3.378(18) ? . .
H(3) H(20) 3.10(2) ? . 8_454
H(3) H(21) 2.90(2) ? . 6_646
H(3) H(21) 3.35(2) ? . 8_454
H(3) H(22) 3.57(2) ? . 8_454
H(4) O(2) 2.974(14) ? . 6_646
H(4) N(1) 2.072(14) ? . .
H(4) N(2) 2.461(14) ? . .
H(4) C(1) 2.734(14) ? . .
H(4) C(1) 3.450(15) ? . 2_656
H(4) C(3) 2.091(14) ? . .
H(4) C(10) 3.379(14) ? . .
H(4) C(13) 2.582(13) ? . .
H(4) C(15) 3.481(14) ? . 4_554
H(4) C(23) 3.375(14) ? . 6_646
H(4) H(1) 2.54(2) ? . .
H(4) H(2) 3.59(2) ? . .
H(4) H(2) 3.12(2) ? . 2_656
H(4) H(3) 1.65(2) ? . .
H(4) H(11) 3.07(2) ? . 5_545
H(4) H(13) 2.474(18) ? . .
H(4) H(14) 2.697(19) ? . .
H(4) H(15) 2.71(2) ? . 4_554
H(4) H(16) 3.39(2) ? . 4_554
H(4) H(20) 3.30(2) ? . 6_646
H(4) H(21) 3.19(2) ? . 6_646
H(4) H(21) 3.60(2) ? . 8_454
H(5) O(2) 3.364(15) ? . 2_756
H(5) N(2) 1.994(16) ? . .
H(5) C(3) 3.168(16) ? . .
H(5) C(5) 2.050(16) ? . .
H(5) C(11) 3.299(16) ? . .
H(5) C(17) 3.069(16) ? . 2_756
H(5) C(18) 2.981(15) ? . 2_756
H(5) C(19) 3.424(15) ? . 2_756
H(5) C(22) 3.544(16) ? . 2_756
H(5) H(6) 2.37(2) ? . .
H(5) H(11) 3.13(2) ? . 5_545
H(5) H(17) 3.37(2) ? . 2_756
H(5) H(19) 3.27(2) ? . .
H(5) H(22) 3.00(2) ? . 2_756
H(6) O(2) 2.973(15) ? . 2_756
H(6) N(2) 3.283(15) ? . .
H(6) N(3) 3.403(15) ? . 6_656
H(6) C(4) 2.044(15) ? . .
H(6) C(6) 2.672(15) ? . .
H(6) C(10) 3.315(15) ? . .
H(6) C(11) 2.083(15) ? . .
H(6) C(18) 3.571(15) ? . 2_756
H(6) C(23) 2.996(15) ? . 2_756
H(6) H(2) 3.348(19) ? . 6_656
H(6) H(5) 2.37(2) ? . .
H(6) H(7) 2.49(2) ? . .
H(6) H(18) 3.55(2) ? . .
H(6) H(21) 3.01(2) ? . 2_756
H(6) H(22) 2.59(2) ? . 2_756
H(7) O(1) 2.682(15) ? . .
H(7) N(3) 2.632(15) ? . 6_656
H(7) C(5) 2.668(15) ? . .
H(7) C(7) 2.065(15) ? . .
H(7) C(8) 3.323(15) ? . .
H(7) C(10) 3.347(15) ? . .
H(7) C(11) 2.085(15) ? . .
H(7) C(12) 2.517(15) ? . .
H(7) C(13) 3.381(14) ? . 6_656
H(7) C(14) 3.183(15) ? . 6_656
H(7) C(15) 3.350(15) ? . 6_656
H(7) H(6) 2.49(2) ? . .
H(7) H(10) 2.25(2) ? . .
H(7) H(11) 3.51(2) ? . .
H(7) H(12) 2.38(2) ? . .
H(7) H(14) 2.68(2) ? . 6_656
H(7) H(15) 3.47(2) ? . 6_656
H(8) O(1) 2.459(15) ? . .
H(8) C(6) 3.280(16) ? . .
H(8) C(7) 2.057(16) ? . .
H(8) C(9) 2.049(16) ? . .
H(8) C(9) 3.541(15) ? . 2_656
H(8) C(10) 3.312(16) ? . .
H(8) C(10) 3.510(15) ? . 2_656
H(8) C(11) 3.585(15) ? . 2_656
H(8) C(17) 3.579(15) ? . 2_656
H(8) C(18) 3.376(15) ? . 2_656
H(8) C(19) 2.986(16) ? . 2_656
H(8) C(20) 2.845(16) ? . 2_656
H(8) C(21) 3.117(15) ? . 2_656
H(8) C(22) 3.457(15) ? . 2_656
H(8) H(9) 2.36(2) ? . .
H(8) H(16) 3.23(2) ? . 8_454
H(8) H(17) 3.41(2) ? . 8_454
H(8) H(18) 3.41(2) ? . 2_656
H(8) H(19) 3.20(2) ? . 2_656
H(9) N(1) 2.987(15) ? . .
H(9) N(1) 2.652(16) ? . 2_656
H(9) N(3) 3.477(15) ? . 2_656
H(9) C(1) 3.287(16) ? . 2_656
H(9) C(2) 2.697(16) ? . .
H(9) C(3) 2.747(16) ? . .
H(9) C(7) 3.320(16) ? . .
H(9) C(8) 2.049(16) ? . .
H(9) C(9) 3.095(15) ? . 2_656
H(9) C(10) 2.120(16) ? . .
H(9) C(10) 3.506(16) ? . 2_656
H(9) C(11) 3.357(16) ? . .
H(9) C(13) 3.331(16) ? . 2_656
H(9) C(14) 2.996(15) ? . 2_656
H(9) C(21) 3.155(15) ? . 2_656
H(9) H(2) 3.18(2) ? . 2_656
H(9) H(3) 2.21(2) ? . .
H(9) H(8) 2.36(2) ? . .
H(9) H(9) 2.85(2) ? . 2_656
H(9) H(20) 3.29(2) ? . 8_454
H(10) O(1) 2.018(15) ? . .
H(10) N(3) 3.207(15) ? . 6_656
H(10) C(6) 2.706(14) ? . .
H(10) C(7) 2.619(14) ? . .
H(10) C(14) 3.301(14) ? . 6_656
H(10) C(15) 3.382(15) ? . 6_656
H(10) C(15) 3.522(14) ? . 8_454
H(10) C(16) 3.212(14) ? . 8_454
H(10) C(21) 3.583(14) ? . 6_656
H(10) H(7) 2.25(2) ? . .
H(10) H(10) 3.50(2) ? . 3_666
H(10) H(11) 1.63(2) ? . .
H(10) H(12) 1.64(2) ? . .
H(10) H(15) 3.43(2) ? . 8_454
H(10) H(16) 2.84(2) ? . 8_454
H(11) O(1) 1.943(17) ? . .
H(11) N(2) 2.572(17) ? . 5_455
H(11) C(3) 3.531(17) ? . 5_455
H(11) C(4) 3.298(17) ? . 5_455
H(11) C(7) 3.169(17) ? . .
H(11) C(13) 3.238(17) ? . 5_455
H(11) H(4) 3.07(2) ? . 5_455
H(11) H(5) 3.13(2) ? . 5_455
H(11) H(7) 3.51(2) ? . .
H(11) H(10) 1.63(2) ? . .
H(11) H(12) 1.67(2) ? . .
H(11) H(12) 3.33(2) ? . 2_656
H(11) H(13) 2.43(2) ? . 5_455
H(11) H(14) 3.18(2) ? . 5_455
H(11) H(15) 3.12(2) ? . 8_454
H(11) H(16) 3.11(2) ? . 8_454
H(11) H(19) 3.45(2) ? . 5_455
H(12) O(1) 2.016(15) ? . .
H(12) O(1) 3.358(15) ? . 2_656
H(12) N(3) 3.205(17) ? . 6_656
H(12) C(6) 2.815(15) ? . .
H(12) C(7) 2.675(15) ? . .
H(12) C(12) 3.327(16) ? . 2_656
H(12) C(13) 2.860(15) ? . 6_656
H(12) C(14) 2.768(16) ? . 6_656
H(12) C(21) 3.193(16) ? . 6_656
H(12) H(7) 2.38(2) ? . .
H(12) H(10) 1.64(2) ? . .
H(12) H(11) 1.67(2) ? . .
H(12) H(11) 3.33(2) ? . 2_656
H(12) H(12) 2.83(2) ? . 2_656
H(12) H(13) 3.43(2) ? . 5_455
H(12) H(13) 2.75(2) ? . 6_656
H(12) H(14) 2.58(2) ? . 6_656
H(13) O(1) 3.403(13) ? . 5_545
H(13) N(1) 2.031(13) ? . .
H(13) N(2) 2.516(13) ? . .
H(13) N(3) 3.201(13) ? . .
H(13) C(1) 3.188(13) ? . .
H(13) C(2) 2.423(13) ? . .
H(13) C(3) 2.567(13) ? . .
H(13) C(4) 3.482(13) ? . .
H(13) C(12) 3.200(14) ? . 5_545
H(13) C(14) 2.073(13) ? . .
H(13) C(20) 2.596(13) ? . .
H(13) C(21) 2.634(13) ? . .
H(13) H(1) 3.302(19) ? . .
H(13) H(2) 3.445(19) ? . .
H(13) H(3) 3.378(18) ? . .
H(13) H(4) 2.474(18) ? . .
H(13) H(11) 2.43(2) ? . 5_545
H(13) H(12) 3.43(2) ? . 5_545
H(13) H(12) 2.75(2) ? . 6_646
H(13) H(14) 1.601(19) ? . .
H(13) H(19) 2.02(2) ? . .
H(14) O(1) 3.174(14) ? . 5_545
H(14) N(1) 2.052(14) ? . .
H(14) N(3) 2.518(14) ? . .
H(14) C(1) 2.407(14) ? . .
H(14) C(2) 2.867(13) ? . .
H(14) C(6) 3.284(14) ? . 6_646
H(14) C(12) 3.506(13) ? . 6_646
H(14) C(14) 2.052(14) ? . .
H(14) C(21) 3.268(14) ? . .
H(14) H(1) 2.224(19) ? . .
H(14) H(2) 2.47(2) ? . .
H(14) H(4) 2.697(19) ? . .
H(14) H(7) 2.68(2) ? . 6_646
H(14) H(11) 3.18(2) ? . 5_545
H(14) H(12) 2.58(2) ? . 6_646
H(14) H(13) 1.601(19) ? . .
H(14) H(19) 3.50(2) ? . .
H(15) N(2) 2.755(15) ? . 4_555
H(15) N(3) 1.979(15) ? . .
H(15) C(2) 3.405(16) ? . 4_555
H(15) C(3) 3.327(16) ? . 4_555
H(15) C(4) 3.575(15) ? . 4_555
H(15) C(14) 3.156(16) ? . .
H(15) C(16) 2.064(15) ? . .
H(15) C(22) 3.306(15) ? . .
H(15) C(23) 3.565(15) ? . 5_445
H(15) H(4) 2.71(2) ? . 4_555
H(15) H(7) 3.47(2) ? . 6_646
H(15) H(10) 3.43(2) ? . 8_555
H(15) H(11) 3.12(2) ? . 8_555
H(15) H(16) 2.41(2) ? . .
H(15) H(20) 3.05(2) ? . 7_657
H(15) H(21) 2.70(2) ? . 5_445
H(16) O(1) 2.443(14) ? . 8_555
H(16) N(3) 3.322(15) ? . .
H(16) C(7) 2.886(14) ? . 8_555
H(16) C(8) 3.284(14) ? . 8_555
H(16) C(12) 3.002(14) ? . 8_555
H(16) C(15) 2.077(15) ? . .
H(16) C(17) 2.691(15) ? . .
H(16) C(17) 3.516(15) ? . 7_657
H(16) C(18) 3.598(15) ? . 7_657
H(16) C(21) 3.343(15) ? . .
H(16) C(22) 2.107(15) ? . .
H(16) H(4) 3.39(2) ? . 4_555
H(16) H(8) 3.23(2) ? . 8_555
H(16) H(10) 2.84(2) ? . 8_555
H(16) H(11) 3.11(2) ? . 8_555
H(16) H(15) 2.41(2) ? . .
H(16) H(17) 2.46(2) ? . .
H(16) H(17) 3.44(2) ? . 7_657
H(16) H(20) 3.10(2) ? . 7_657
H(17) O(2) 2.725(15) ? . .
H(17) C(6) 3.548(14) ? . 8_555
H(17) C(7) 3.215(14) ? . 8_555
H(17) C(8) 3.074(14) ? . 8_555
H(17) C(9) 3.319(14) ? . 8_555
H(17) C(16) 2.637(14) ? . .
H(17) C(16) 3.536(14) ? . 7_657
H(17) C(18) 2.081(15) ? . .
H(17) C(19) 3.327(15) ? . .
H(17) C(21) 3.334(14) ? . .
H(17) C(22) 2.062(14) ? . .
H(17) C(22) 3.568(15) ? . 7_657
H(17) C(23) 2.599(14) ? . .
H(17) H(5) 3.37(2) ? . 2_756
H(17) H(8) 3.41(2) ? . 8_555
H(17) H(16) 2.46(2) ? . .
H(17) H(16) 3.44(2) ? . 7_657
H(17) H(17) 3.49(2) ? . 7_657
H(17) H(20) 2.38(2) ? . .
H(17) H(22) 2.40(2) ? . .
H(18) O(2) 2.470(14) ? . .
H(18) C(1) 3.570(14) ? . 5_555
H(18) C(1) 3.129(14) ? . 6_656
H(18) C(5) 3.555(14) ? . .
H(18) C(17) 3.295(15) ? . .
H(18) C(18) 2.079(15) ? . .
H(18) C(19) 3.220(15) ? . 2_756
H(18) C(20) 2.048(14) ? . .
H(18) C(21) 3.319(15) ? . .
H(18) H(1) 3.26(2) ? . 5_555
H(18) H(1) 2.18(2) ? . 6_656
H(18) H(2) 3.596(19) ? . 5_555
H(18) H(2) 3.41(2) ? . 6_656
H(18) H(6) 3.55(2) ? . .
H(18) H(8) 3.41(2) ? . 2_656
H(18) H(18) 2.53(2) ? . 2_756
H(18) H(19) 2.34(2) ? . .
H(19) N(1) 3.319(15) ? . .
H(19) N(2) 2.671(15) ? . .
H(19) C(2) 3.594(15) ? . .
H(19) C(3) 2.850(15) ? . .
H(19) C(4) 2.816(16) ? . .
H(19) C(5) 3.164(15) ? . .
H(19) C(10) 3.262(14) ? . .
H(19) C(11) 3.401(15) ? . .
H(19) C(13) 2.666(15) ? . .
H(19) C(14) 2.730(15) ? . .
H(19) C(18) 3.302(15) ? . .
H(19) C(19) 2.032(15) ? . .
H(19) C(21) 2.102(16) ? . .
H(19) C(22) 3.337(16) ? . .
H(19) H(5) 3.27(2) ? . .
H(19) H(8) 3.20(2) ? . 2_656
H(19) H(11) 3.45(2) ? . 5_545
H(19) H(13) 2.02(2) ? . .
H(19) H(14) 3.50(2) ? . .
H(19) H(18) 2.34(2) ? . .
H(20) O(2) 2.010(17) ? . .
H(20) N(3) 3.588(17) ? . 7_657
H(20) C(3) 3.509(16) ? . 8_555
H(20) C(9) 3.261(16) ? . 8_555
H(20) C(10) 3.352(16) ? . 8_555
H(20) C(15) 2.941(17) ? . 7_657
H(20) C(16) 2.973(18) ? . 7_657
H(20) C(17) 2.820(16) ? . .
H(20) C(18) 2.691(16) ? . .
H(20) H(3) 3.10(2) ? . 8_555
H(20) H(4) 3.30(2) ? . 6_656
H(20) H(9) 3.29(2) ? . 8_555
H(20) H(15) 3.05(2) ? . 7_657
H(20) H(16) 3.10(2) ? . 7_657
H(20) H(17) 2.38(2) ? . .
H(20) H(21) 1.63(2) ? . .
H(20) H(21) 3.44(2) ? . 3_767
H(20) H(22) 1.62(2) ? . .
H(21) O(2) 1.979(17) ? . .
H(21) N(3) 3.114(17) ? . 5_555
H(21) C(2) 3.502(17) ? . 6_656
H(21) C(3) 3.420(16) ? . 8_555
H(21) C(15) 3.200(17) ? . 5_555
H(21) C(18) 3.208(17) ? . .
H(21) H(2) 2.89(2) ? . 5_555
H(21) H(3) 2.90(2) ? . 6_656
H(21) H(3) 3.35(2) ? . 8_555
H(21) H(4) 3.19(2) ? . 6_656
H(21) H(4) 3.60(2) ? . 8_555
H(21) H(6) 3.01(2) ? . 2_756
H(21) H(15) 2.70(2) ? . 5_555
H(21) H(20) 1.63(2) ? . .
H(21) H(20) 3.44(2) ? . 3_767
H(21) H(21) 3.21(2) ? . 3_767
H(21) H(22) 1.65(2) ? . .
H(22) O(2) 2.005(16) ? . .
H(22) N(2) 3.321(16) ? . 8_555
H(22) C(3) 2.972(16) ? . 8_555
H(22) C(4) 3.496(17) ? . 2_756
H(22) C(4) 3.496(16) ? . 8_555
H(22) C(5) 3.299(18) ? . 2_756
H(22) C(5) 3.423(16) ? . 8_555
H(22) C(9) 3.299(17) ? . 8_555
H(22) C(10) 2.779(16) ? . 8_555
H(22) C(11) 3.051(16) ? . 8_555
H(22) C(17) 2.751(17) ? . .
H(22) C(18) 2.606(16) ? . .
H(22) H(3) 3.57(2) ? . 8_555
H(22) H(5) 3.00(2) ? . 2_756
H(22) H(6) 2.59(2) ? . 2_756
H(22) H(17) 2.40(2) ? . .
H(22) H(20) 1.62(2) ? . .
H(22) H(21) 1.65(2) ? . .

loop_
_geom_torsion_atom_site_label_1
_geom_torsion_atom_site_label_2
_geom_torsion_atom_site_label_3
_geom_torsion_atom_site_label_4
_geom_torsion
_geom_torsion_publ_flag
_geom_torsion_site_symmetry_1
_geom_torsion_site_symmetry_2
_geom_torsion_site_symmetry_3
_geom_torsion_site_symmetry_4
C(12) O(1) C(7) C(6) 0.61(16) ? . . . .
C(12) O(1) C(7) C(8) -179.12(11) ? . . . .
C(23) O(2) C(18) C(17) 7.81(18) ? . . . .
C(23) O(2) C(18) C(19) -171.47(12) ? . . . .
C(1) N(1) C(2) C(3) 169.66(9) ? . . . .
C(2) N(1) C(1) C(1) -60.59(13) ? . . . 2_656
C(1) N(1) C(13) C(14) -87.68(11) ? . . . .
C(13) N(1) C(1) C(1) 178.24(10) ? . . . 2_656
C(2) N(1) C(13) C(14) 150.46(9) ? . . . .
C(13) N(1) C(2) C(3) -70.82(11) ? . . . .
C(3) N(2) C(4) C(5) 0.41(19) ? . . . .
C(4) N(2) C(3) C(2) -176.24(10) ? . . . .
C(4) N(2) C(3) C(10) 2.84(17) ? . . . .
C(14) N(3) C(15) C(16) -0.81(19) ? . . . .
C(15) N(3) C(14) C(13) -179.88(10) ? . . . .
C(15) N(3) C(14) C(21) 1.76(17) ? . . . .
N(1) C(1) C(1) N(1) -53.93(14) ? . . 2_656 2_656
N(1) C(2) C(3) N(2) 102.62(12) ? . . . .
N(1) C(2) C(3) C(10) -76.47(13) ? . . . .
N(2) C(3) C(10) C(9) 174.64(11) ? . . . .
N(2) C(3) C(10) C(11) -3.59(16) ? . . . .
C(2) C(3) C(10) C(9) -6.34(16) ? . . . .
C(2) C(3) C(10) C(11) 175.43(9) ? . . . .
N(2) C(4) C(5) C(11) -2.8(2) ? . . . .
C(4) C(5) C(11) C(6) -176.92(12) ? . . . .
C(4) C(5) C(11) C(10) 1.82(17) ? . . . .
C(7) C(6) C(11) C(5) 176.85(11) ? . . . .
C(7) C(6) C(11) C(10) -1.85(17) ? . . . .
C(11) C(6) C(7) O(1) -179.43(10) ? . . . .
C(11) C(6) C(7) C(8) 0.28(17) ? . . . .
O(1) C(7) C(8) C(9) -178.65(10) ? . . . .
C(6) C(7) C(8) C(9) 1.60(18) ? . . . .
C(7) C(8) C(9) C(10) -1.88(18) ? . . . .
C(8) C(9) C(10) C(3) -177.92(11) ? . . . .
C(8) C(9) C(10) C(11) 0.31(17) ? . . . .
C(3) C(10) C(11) C(5) 1.13(15) ? . . . .
C(3) C(10) C(11) C(6) 179.89(10) ? . . . .
C(9) C(10) C(11) C(5) -177.20(10) ? . . . .
C(9) C(10) C(11) C(6) 1.56(16) ? . . . .
N(1) C(13) C(14) N(3) 83.48(12) ? . . . .
N(1) C(13) C(14) C(21) -98.12(12) ? . . . .
N(3) C(14) C(21) C(20) 177.85(11) ? . . . .
N(3) C(14) C(21) C(22) -0.81(16) ? . . . .
C(13) C(14) C(21) C(20) -0.44(17) ? . . . .
C(13) C(14) C(21) C(22) -179.10(10) ? . . . .
N(3) C(15) C(16) C(22) -1.1(2) ? . . . .
C(15) C(16) C(22) C(17) -176.72(11) ? . . . .
C(15) C(16) C(22) C(21) 1.99(17) ? . . . .
C(18) C(17) C(22) C(16) 178.12(11) ? . . . .
C(18) C(17) C(22) C(21) -0.54(17) ? . . . .
C(22) C(17) C(18) O(2) -177.30(11) ? . . . .
C(22) C(17) C(18) C(19) 1.94(18) ? . . . .
O(2) C(18) C(19) C(20) 177.64(11) ? . . . .
C(17) C(18) C(19) C(20) -1.69(19) ? . . . .
C(18) C(19) C(20) C(21) -0.04(14) ? . . . .
C(19) C(20) C(21) C(14) -177.28(11) ? . . . .
C(19) C(20) C(21) C(22) 1.39(17) ? . . . .
C(14) C(21) C(22) C(16) -1.10(15) ? . . . .
C(14) C(21) C(22) C(17) 177.63(10) ? . . . .
C(20) C(21) C(22) C(16) -179.84(11) ? . . . .
C(20) C(21) C(22) C(17) -1.11(16) ? . . . .
